data_4345850
loop_
_publ_author_name
'Bhat, Imtiyaz Ahmad'
'Jain, Ruchi'
'Siddiqui, Mujahuddin M.'
'Saini, Deepak K.'
'Mukherjee, Partha Sarathi'

_publ_section_title
;
 Water-Soluble Pd8L4 Self-assembled Molecular Barrel as an Aqueous Carrier
 for Hydrophobic Curcumin.
;
_journal_issue 9
_journal_name_full 'Inorganic chemistry'
_journal_page_first 5352
_journal_page_last 5360
_journal_paper_doi 10.1021/acs.inorgchem.7b00449
_journal_volume 56
_journal_year 2017
_chemical_formula_moiety 'C120 H144 N48 O24 Pd8'
_chemical_formula_sum 'C120 H144 N48 O24 Pd8'
_chemical_formula_weight 3494.02
_chemical_name_systematic
;
 ?
;
_space_group_crystal_system tetragonal
_space_group_IT_number 87
_space_group_name_Hall '-I 4'
_space_group_name_H-M_alt 'I 4/m'
_symmetry_space_group_name_Hall '-I 4'
_symmetry_space_group_name_H-M 'I 4/m'
_atom_sites_solution_hydrogens geom
_audit_creation_method SHELXL-2013
_cell_angle_alpha 90
_cell_angle_beta 90
_cell_angle_gamma 90
_cell_formula_units_Z 2
_cell_length_a 19.054(7)
_cell_length_b 19.054(7)
_cell_length_c 32.418(12)
_cell_measurement_reflns_used 9263
_cell_measurement_temperature 100(2)
_cell_measurement_theta_max 26.18
_cell_measurement_theta_min 3.04
_cell_volume 11770(8)
_computing_structure_refinement 'SHELXL-2013 (Sheldrick, 2013)'
_diffrn_ambient_temperature 100(2)
_diffrn_measured_fraction_theta_full 0.998
_diffrn_measured_fraction_theta_max 0.995
_diffrn_measurement_device_type 'Bruker D8 QUEST PHOTON'
_diffrn_measurement_method '\f and \w scans'
_diffrn_radiation_type MoK\a
_diffrn_radiation_wavelength 0.71073
_diffrn_reflns_av_R_equivalents 0.1045
_diffrn_reflns_av_unetI/netI 0.0405
_diffrn_reflns_Laue_measured_fraction_full 0.998
_diffrn_reflns_Laue_measured_fraction_max 0.995
_diffrn_reflns_limit_h_max 23
_diffrn_reflns_limit_h_min -23
_diffrn_reflns_limit_k_max 23
_diffrn_reflns_limit_k_min -23
_diffrn_reflns_limit_l_max 40
_diffrn_reflns_limit_l_min -40
_diffrn_reflns_number 187813
_diffrn_reflns_point_group_measured_fraction_full 0.998
_diffrn_reflns_point_group_measured_fraction_max 0.995
_diffrn_reflns_theta_full 25.242
_diffrn_reflns_theta_max 26.534
_diffrn_reflns_theta_min 2.933
_exptl_absorpt_coefficient_mu 0.647
_exptl_absorpt_correction_type none
_exptl_crystal_colour yellow
_exptl_crystal_density_diffrn 0.986
_exptl_crystal_description 'block shaped'
_exptl_crystal_F_000 3520
_exptl_crystal_size_max 0.30
_exptl_crystal_size_mid 0.27
_exptl_crystal_size_min 0.22
_platon_squeeze_details
;
;
_refine_diff_density_max 1.468
_refine_diff_density_min -0.392
_refine_diff_density_rms 0.096
_refine_ls_extinction_method none
_refine_ls_goodness_of_fit_ref 0.947
_refine_ls_hydrogen_treatment constr
_refine_ls_matrix_type full
_refine_ls_number_parameters 226
_refine_ls_number_reflns 6223
_refine_ls_number_restraints 0
_refine_ls_restrained_S_all 0.947
_refine_ls_R_factor_all 0.1050
_refine_ls_R_factor_gt 0.0668
_refine_ls_shift/su_max 0.001
_refine_ls_shift/su_mean 0.000
_refine_ls_structure_factor_coef Fsqd
_refine_ls_weighting_details 'w=1/[\s^2^(Fo^2^)+(0.2000P)^2^] where P=(Fo^2^+2Fc^2^)/3'
_refine_ls_weighting_scheme calc
_refine_ls_wR_factor_gt 0.2132
_refine_ls_wR_factor_ref 0.2495
_reflns_Friedel_coverage 0.000
_reflns_number_gt 4708
_reflns_number_total 6223
_reflns_threshold_expression 'I > 2\s(I)'
_cod_data_source_file ic7b00449_si_002.cif
_cod_data_source_block shelx
_cod_original_cell_volume 11769(9)
_cod_database_code 4345850
_shelx_space_group_comment
;
The symmetry employed for this shelxl refinement is uniquely defined
by the following loop, which should always be used as a source of
symmetry information in preference to the above space-group names.
They are only intended as comments.
;
_shelxl_version_number 2013-4

loop_
_space_group_symop_operation_xyz
'x, y, z'
'-x, -y, z'
'-y, x, z'
'y, -x, z'
'x+1/2, y+1/2, z+1/2'
'-x+1/2, -y+1/2, z+1/2'
'-y+1/2, x+1/2, z+1/2'
'y+1/2, -x+1/2, z+1/2'
'-x, -y, -z'
'x, y, -z'
'y, -x, -z'
'-y, x, -z'
'-x+1/2, -y+1/2, -z+1/2'
'x+1/2, y+1/2, -z+1/2'
'y+1/2, -x+1/2, -z+1/2'
'-y+1/2, x+1/2, -z+1/2'

loop_
_atom_site_label
_atom_site_type_symbol
_atom_site_fract_x
_atom_site_fract_y
_atom_site_fract_z
_atom_site_U_iso_or_equiv
_atom_site_adp_type
_atom_site_occupancy
_atom_site_site_symmetry_order
_atom_site_calc_flag
_atom_site_refinement_flags_posn
_atom_site_refinement_flags_adp
C1 C 0.8031(3) 0.7506(3) 0.11261(14) 0.0474(12) Uani 1 1 d . .
H1 H 0.8222 0.7926 0.1032 0.057 Uiso 1 1 calc R U
C2 C 0.8222(3) 0.6896(3) 0.09339(14) 0.0466(12) Uani 1 1 d . .
H2 H 0.8527 0.6909 0.0710 0.056 Uiso 1 1 calc R U
C3 C 0.7496(3) 0.6278(3) 0.14077(14) 0.0472(11) Uani 1 1 d . .
H3 H 0.7305 0.5867 0.1514 0.057 Uiso 1 1 calc R U
C4 C 0.7326(2) 0.6924(3) 0.15775(15) 0.0456(11) Uani 1 1 d . .
H4 H 0.7016 0.6935 0.1799 0.055 Uiso 1 1 calc R U
C5 C 0.8755(3) 0.5457(3) 0.02112(13) 0.0506(13) Uani 1 1 d . .
H5 H 0.9156 0.5324 0.0354 0.061 Uiso 1 1 calc R U
C6 C 0.8161(3) 0.5655(2) 0.04248(13) 0.0421(11) Uani 1 1 d . .
C7 C 0.7567(3) 0.5878(3) 0.02116(14) 0.0488(12) Uani 1 1 d . .
H7 H 0.7171 0.6026 0.0355 0.059 Uiso 1 1 calc R U
C8 C 0.7960(3) 0.6258(2) 0.10728(13) 0.0423(11) Uani 1 1 d . .
C9 C 0.8204(3) 0.4987(2) 0.10656(13) 0.0447(11) Uani 1 1 d . .
C10 C 0.8121(3) 0.4365(3) 0.08509(14) 0.0543(13) Uani 1 1 d . .
H10 H 0.8009 0.4374 0.0572 0.065 Uiso 1 1 calc R U
C11 C 0.8203(3) 0.3745(3) 0.10468(14) 0.0527(13) Uani 1 1 d . .
H11 H 0.8158 0.3338 0.0891 0.063 Uiso 1 1 calc R U
C12 C 0.8418(3) 0.4277(3) 0.16632(13) 0.0457(12) Uani 1 1 d . .
H12 H 0.8516 0.4252 0.1944 0.055 Uiso 1 1 calc R U
C13 C 0.8356(2) 0.4932(2) 0.14897(12) 0.0406(10) Uani 1 1 d . .
H13 H 0.8414 0.5333 0.1650 0.049 Uiso 1 1 calc R U
C14 C 0.7696(4) 0.9638(4) 0.2194(3) 0.097(2) Uani 1 1 d . .
H14A H 0.7592 0.9957 0.2419 0.116 Uiso 1 1 calc R U
H14B H 0.7938 0.9896 0.1979 0.116 Uiso 1 1 calc R U
C15 C 0.8154(4) 0.9008(5) 0.2348(2) 0.106(3) Uani 1 1 d . .
H15A H 0.8608 0.9172 0.2443 0.127 Uiso 1 1 calc R U
H15B H 0.7922 0.8765 0.2573 0.127 Uiso 1 1 calc R U
O1A O 0.7843(3) 0.3372(3) 0.25518(14) 0.0871(14) Uani 1 1 d . .
N1A N 0.8200(4) 0.3714(3) 0.28006(15) 0.0718(15) Uani 1 1 d . .
O1B O 0.8851(3) 0.3780(3) 0.27488(13) 0.0957(16) Uani 1 1 d . .
O1C O 0.7921(3) 0.3967(2) 0.31103(15) 0.0937(16) Uani 1 1 d . .
N1 N 0.8140(2) 0.56280(19) 0.08662(10) 0.0452(9) Uani 1 1 d . .
N2 N 0.6329(2) 0.8348(2) 0.14574(11) 0.0427(9) Uani 1 1 d . .
N3 N 0.7047(3) 0.9319(2) 0.20334(15) 0.0629(13) Uani 1 1 d . .
H3A H 0.6809 0.9648 0.1853 0.075 Uiso 1 1 calc R U
H3B H 0.6734 0.9207 0.2260 0.075 Uiso 1 1 calc R U
N4 N 0.8235(3) 0.8539(3) 0.19877(15) 0.0704(14) Uani 1 1 d . .
H4A H 0.8409 0.8085 0.2076 0.085 Uiso 1 1 calc R U
H4B H 0.8568 0.8738 0.1794 0.085 Uiso 1 1 calc R U
N5 N 0.7583(2) 0.7527(2) 0.14412(10) 0.0423(9) Uani 1 1 d . .
Pd1 Pd 0.72866(2) 0.84313(2) 0.17167(2) 0.0441(2) Uani 1 1 d . .

loop_
_atom_site_aniso_label
_atom_site_aniso_U_11
_atom_site_aniso_U_22
_atom_site_aniso_U_33
_atom_site_aniso_U_23
_atom_site_aniso_U_13
_atom_site_aniso_U_12
C1 0.054(3) 0.053(3) 0.036(2) 0.001(2) 0.000(2) -0.012(2)
C2 0.056(3) 0.056(3) 0.027(2) -0.004(2) 0.006(2) 0.003(2)
C3 0.052(3) 0.051(3) 0.038(3) 0.000(2) -0.002(2) 0.000(2)
C4 0.040(3) 0.060(3) 0.037(2) 0.000(2) 0.002(2) 0.004(2)
C5 0.071(3) 0.055(3) 0.026(2) 0.002(2) -0.005(2) 0.014(3)
C6 0.056(3) 0.046(3) 0.025(2) -0.0017(18) -0.007(2) 0.005(2)
C7 0.055(3) 0.061(3) 0.031(2) 0.001(2) 0.009(2) 0.009(3)
C8 0.055(3) 0.047(3) 0.025(2) 0.0019(19) -0.007(2) 0.004(2)
C9 0.062(3) 0.046(3) 0.026(2) 0.0022(19) -0.007(2) 0.003(2)
C10 0.081(4) 0.055(3) 0.027(2) 0.002(2) -0.015(2) -0.004(3)
C11 0.080(4) 0.048(3) 0.030(2) -0.004(2) -0.010(2) -0.007(3)
C12 0.042(3) 0.069(4) 0.026(2) 0.005(2) -0.0082(18) -0.001(2)
C13 0.058(3) 0.042(2) 0.022(2) -0.0039(18) -0.0023(19) -0.009(2)
C14 0.108(6) 0.075(4) 0.109(6) -0.038(4) -0.052(5) 0.008(4)
C15 0.091(5) 0.127(6) 0.099(5) -0.065(5) -0.045(4) 0.000(5)
O1A 0.095(3) 0.102(4) 0.065(3) 0.009(3) -0.002(2) -0.032(3)
N1A 0.120(5) 0.056(3) 0.040(3) 0.014(2) -0.001(3) -0.024(3)
O1B 0.105(4) 0.129(4) 0.054(2) 0.008(3) -0.012(3) -0.046(3)
O1C 0.159(5) 0.055(3) 0.068(3) 0.006(2) 0.004(3) -0.009(3)
N1 0.072(3) 0.043(2) 0.0208(17) 0.0015(15) 0.0008(18) 0.0047(19)
N2 0.045(2) 0.055(2) 0.0279(18) -0.0088(17) -0.0031(16) 0.0039(18)
N3 0.085(3) 0.057(3) 0.047(3) -0.021(2) -0.021(2) 0.016(2)
N4 0.062(3) 0.080(3) 0.069(3) -0.026(3) -0.023(2) -0.001(3)
N5 0.042(2) 0.054(2) 0.0310(19) -0.0043(17) -0.0052(16) 0.0026(18)
Pd1 0.0469(3) 0.0490(3) 0.0364(3) -0.01180(15) -0.01100(15) 0.00307(15)

loop_
_atom_type_symbol
_atom_type_description
_atom_type_scat_dispersion_real
_atom_type_scat_dispersion_imag
_atom_type_scat_source
C C 0.0033 0.0016 'International Tables Vol C Tables 4.2.6.8 and 6.1.1.4'
H H 0.0000 0.0000 'International Tables Vol C Tables 4.2.6.8 and 6.1.1.4'
N N 0.0061 0.0033 'International Tables Vol C Tables 4.2.6.8 and 6.1.1.4'
O O 0.0106 0.0060 'International Tables Vol C Tables 4.2.6.8 and 6.1.1.4'
Pd Pd -0.9988 1.0072 'International Tables Vol C Tables 4.2.6.8 and 6.1.1.4'

loop_
_geom_angle_atom_site_label_1
_geom_angle_atom_site_label_2
_geom_angle_atom_site_label_3
_geom_angle
_geom_angle_site_symmetry_1
_geom_angle_site_symmetry_3
N5 C1 C2 123.1(4) . .
C1 C2 C8 120.0(4) . .
C4 C3 C8 118.6(5) . .
N5 C4 C3 123.5(5) . .
C6 C5 C5 120.1(3) . 10
C5 C6 C7 120.1(4) . .
C5 C6 N1 120.9(4) . .
C7 C6 N1 119.0(4) . .
C7 C7 C6 119.8(3) 10 .
C2 C8 N1 120.1(4) . .
C2 C8 C3 117.0(4) . .
N1 C8 C3 122.9(4) . .
C10 C9 N1 120.7(4) . .
C10 C9 C13 116.7(4) . .
N1 C9 C13 122.6(4) . .
C11 C10 C9 120.0(4) . .
C10 C11 N2 124.9(4) . 4_565
C13 C12 N2 124.7(4) . 4_565
C12 C13 C9 119.0(4) . .
N3 C14 C15 105.3(5) . .
N4 C15 C14 105.6(5) . .
O1B N1A O1C 119.6(6) . .
O1B N1A O1A 120.5(6) . .
O1C N1A O1A 119.9(7) . .
C9 N1 C8 123.1(4) . .
C9 N1 C6 119.6(4) . .
C8 N1 C6 116.7(4) . .
C11 N2 C12 114.6(4) 3_655 3_655
C11 N2 Pd1 121.0(3) 3_655 .
C12 N2 Pd1 124.4(3) 3_655 .
C14 N3 Pd1 109.5(4) . .
C15 N4 Pd1 108.2(4) . .
C1 N5 C4 117.8(4) . .
C1 N5 Pd1 122.9(3) . .
C4 N5 Pd1 119.3(3) . .
N2 Pd1 N3 94.16(17) . .
N2 Pd1 N5 90.10(15) . .
N3 Pd1 N5 175.07(16) . .
N2 Pd1 N4 178.21(17) . .
N3 Pd1 N4 84.06(18) . .
N5 Pd1 N4 91.66(17) . .

loop_
_geom_bond_atom_site_label_1
_geom_bond_atom_site_label_2
_geom_bond_distance
_geom_bond_site_symmetry_2
C1 N5 1.331(6) .
C1 C2 1.368(7) .
C2 C8 1.390(7) .
C3 C4 1.387(7) .
C3 C8 1.401(7) .
C4 N5 1.324(6) .
C5 C6 1.379(7) .
C5 C5 1.369(8) 10
C6 C7 1.393(7) .
C6 N1 1.432(5) .
C7 C7 1.372(9) 10
C8 N1 1.416(6) .
C9 C10 1.384(7) .
C9 N1 1.386(6) .
C9 C13 1.409(6) .
C10 C11 1.350(7) .
C11 N2 1.367(5) 4_565
C12 C13 1.374(7) .
C12 N2 1.339(6) 4_565
C14 N3 1.474(8) .
C14 C15 1.566(10) .
C15 N4 1.479(7) .
O1A N1A 1.239(6) .
N1A O1B 1.257(7) .
N1A O1C 1.234(7) .
N2 C11 1.367(5) 3_655
N2 C12 1.339(6) 3_655
N2 Pd1 2.016(4) .
N3 Pd1 2.031(4) .
N4 Pd1 2.019(4) .
N5 Pd1 2.021(4) .

loop_
_platon_squeeze_void_nr
_platon_squeeze_void_average_x
_platon_squeeze_void_average_y
_platon_squeeze_void_average_z
_platon_squeeze_void_volume
_platon_squeeze_void_count_electrons
_platon_squeeze_void_content
1 -0.069 -0.044 -0.019 5816 1439 ' '
